data_2230150
loop_
_publ_author_name
'Butcher, Ray J.'
'Akkurt, Mehmet'
'Jarrahpour, Aliasghar'
'Badrabady, Seid Ali Torabi'

_publ_section_title
;
 3-(4-Chlorophenoxy)-1-(4-methoxyphenyl)-4-(4-nitrophenyl)azetidin-2-one
;
_journal_coeditor_code SU2266
_journal_issue 5
_journal_name_full 'Acta Crystallographica Section E'
_journal_page_first o1101
_journal_page_last o1102
_journal_paper_doi 10.1107/S1600536811013018
_journal_volume 67
_journal_year 2011
_chemical_formula_iupac 'C22 H17 Cl N2 O5'
_chemical_formula_moiety 'C22 H17 Cl N2 O5'
_chemical_formula_sum 'C22 H17 Cl N2 O5'
_chemical_formula_weight 424.83
_chemical_name_systematic
;
3-(4-Chlorophenoxy)-1-(4-methoxyphenyl)-4-(4-nitrophenyl)azetidin-2-one
;
_space_group_IT_number 14
_symmetry_cell_setting monoclinic
_symmetry_space_group_name_Hall '-P 2yn'
_symmetry_space_group_name_H-M 'P 1 21/n 1'
_atom_sites_solution_hydrogens geom
_atom_sites_solution_primary direct
_atom_sites_solution_secondary difmap
_cell_angle_alpha 90
_cell_angle_beta 97.419(4)
_cell_angle_gamma 90
_cell_formula_units_Z 4
_cell_length_a 6.0863(2)
_cell_length_b 20.0855(7)
_cell_length_c 17.3819(7)
_cell_measurement_reflns_used 6350
_cell_measurement_temperature 123(2)
_cell_measurement_theta_max 37.4751
_cell_measurement_theta_min 5.1382
_cell_volume 2107.09(13)
_computing_cell_refinement '<i>CrysAlis PRO</i> (Oxford Diffraction, 2007)'
_computing_data_collection '<i>CrysAlis PRO</i> (Oxford Diffraction, 2007)'
_computing_data_reduction '<i>CrysAlis RED</i> (Oxford Diffraction, 2007)'
_computing_molecular_graphics '<i>ORTEP-3 for Windows</i> (Farrugia, 1997)'
_computing_publication_material '<i>WinGx</i> (Farrugia, 1999) and <i>PLATON</i> (Spek, 2009)'
_computing_structure_refinement '<i>SHELXL97</i> (Sheldrick, 2008)'
_computing_structure_solution '<i>SHELXS97</i> (Sheldrick, 2008)'
_diffrn_ambient_temperature 123(2)
_diffrn_detector_area_resol_mean 10.5081
_diffrn_measured_fraction_theta_full 0.988
_diffrn_measured_fraction_theta_max 0.943
_diffrn_measurement_device_type 'Oxford Diffraction Xcalibur Ruby Gemini'
_diffrn_measurement_method '\w scans'
_diffrn_radiation_monochromator graphite
_diffrn_radiation_source 'Enhance (Mo) X-ray Source'
_diffrn_radiation_type MoK\a
_diffrn_radiation_wavelength 0.71073
_diffrn_reflns_av_R_equivalents 0.0410
_diffrn_reflns_av_sigmaI/netI 0.0634
_diffrn_reflns_limit_h_max 6
_diffrn_reflns_limit_h_min -10
_diffrn_reflns_limit_k_max 29
_diffrn_reflns_limit_k_min -34
_diffrn_reflns_limit_l_max 27
_diffrn_reflns_limit_l_min -29
_diffrn_reflns_number 20727
_diffrn_reflns_reduction_process
;
;
_diffrn_reflns_theta_full 25.00
_diffrn_reflns_theta_max 37.56
_diffrn_reflns_theta_min 5.21
_exptl_absorpt_coefficient_mu 0.217
_exptl_absorpt_correction_T_max 0.970
_exptl_absorpt_correction_T_min 0.901
_exptl_absorpt_correction_type multi-scan
_exptl_absorpt_process_details
;
(<i>CrysAlis PRO</i>; Oxford Diffraction, 2007)
;
_exptl_crystal_colour colourless
_exptl_crystal_density_diffrn 1.339
_exptl_crystal_density_method 'Not Measured'
_exptl_crystal_description needle
_exptl_crystal_F_000 880
_exptl_crystal_size_max 0.49
_exptl_crystal_size_mid 0.17
_exptl_crystal_size_min 0.14
_refine_diff_density_max 0.667
_refine_diff_density_min -0.584
_refine_ls_extinction_method none
_refine_ls_goodness_of_fit_ref 1.077
_refine_ls_hydrogen_treatment constr
_refine_ls_matrix_type full
_refine_ls_number_parameters 272
_refine_ls_number_reflns 10522
_refine_ls_number_restraints 0
_refine_ls_restrained_S_all 1.077
_refine_ls_R_factor_all 0.1088
_refine_ls_R_factor_gt 0.0743
_refine_ls_shift/su_max 0.001
_refine_ls_shift/su_mean 0.000
_refine_ls_structure_factor_coef Fsqd
_refine_ls_weighting_details 'calc w=1/[\s^2^(Fo^2^)+(0.0816P)^2^+0.3529P] where P=(Fo^2^+2Fc^2^)/3'
_refine_ls_weighting_scheme calc
_refine_ls_wR_factor_gt 0.1723
_refine_ls_wR_factor_ref 0.1903
_reflns_number_gt 7301
_reflns_number_total 10522
_reflns_threshold_expression I>2\s(I)
_cod_data_source_file su2266.cif
_cod_data_source_block I
_cod_original_sg_symbol_H-M 'P 21/n'
_cod_database_code 2230150
_cod_database_fobs_code 2230150

loop_
_symmetry_equiv_pos_site_id
_symmetry_equiv_pos_as_xyz
1 x,y,z
2 1/2-x,1/2+y,1/2-z
3 -x,-y,-z
4 1/2+x,1/2-y,1/2+z

loop_
_atom_site_aniso_label
_atom_site_aniso_U_11
_atom_site_aniso_U_22
_atom_site_aniso_U_33
_atom_site_aniso_U_12
_atom_site_aniso_U_13
_atom_site_aniso_U_23
Cl1 0.0412(2) 0.0256(2) 0.0610(3) 0.0126(2) 0.0016(2) -0.0114(2)
O1 0.0172(4) 0.0272(5) 0.0331(5) -0.0022(4) 0.0115(4) -0.0070(4)
O2 0.0166(4) 0.0173(4) 0.0233(4) 0.0020(3) 0.0005(3) -0.0029(3)
O3 0.0564(9) 0.0853(13) 0.0211(6) -0.0004(9) -0.0024(6) -0.0015(7)
O4 0.0568(9) 0.0691(11) 0.0309(7) 0.0223(8) 0.0234(6) 0.0011(6)
O5 0.0219(5) 0.0174(5) 0.0383(6) 0.0011(4) 0.0049(4) -0.0006(4)
N1 0.0132(4) 0.0185(5) 0.0218(5) 0.0004(4) 0.0063(4) -0.0034(4)
N2 0.0454(8) 0.0378(8) 0.0200(6) 0.0035(7) 0.0076(6) -0.0022(5)
C1 0.0154(5) 0.0212(6) 0.0191(5) -0.0009(4) 0.0039(4) -0.0037(4)
C2 0.0159(5) 0.0188(5) 0.0184(5) 0.0001(4) 0.0029(4) -0.0021(4)
C3 0.0125(4) 0.0196(6) 0.0190(5) 0.0020(4) 0.0027(4) -0.0026(4)
C4 0.0168(5) 0.0166(5) 0.0193(5) 0.0010(4) 0.0027(4) -0.0002(4)
C5 0.0217(6) 0.0207(6) 0.0230(6) 0.0017(5) -0.0015(5) -0.0030(5)
C6 0.0273(6) 0.0210(6) 0.0277(7) 0.0020(6) -0.0020(5) -0.0049(5)
C7 0.0288(7) 0.0198(6) 0.0312(7) 0.0055(6) 0.0034(6) -0.0038(5)
C8 0.0194(6) 0.0236(7) 0.0352(8) 0.0047(5) 0.0008(5) -0.0014(6)
C9 0.0165(5) 0.0206(6) 0.0294(7) 0.0008(5) 0.0006(5) -0.0025(5)
C10 0.0136(4) 0.0170(5) 0.0190(5) -0.0001(4) 0.0030(4) -0.0021(4)
C11 0.0163(5) 0.0228(6) 0.0221(6) 0.0035(5) 0.0045(4) -0.0009(5)
C12 0.0224(6) 0.0261(7) 0.0216(6) 0.0028(5) 0.0080(5) -0.0027(5)
C13 0.0277(6) 0.0219(6) 0.0180(5) -0.0021(5) 0.0059(5) -0.0033(5)
C14 0.0245(6) 0.0235(6) 0.0208(6) 0.0003(5) -0.0002(5) 0.0006(5)
C15 0.0168(5) 0.0216(6) 0.0219(6) 0.0026(5) 0.0016(4) -0.0008(5)
C16 0.0139(4) 0.0176(5) 0.0185(5) 0.0003(4) 0.0028(4) -0.0032(4)
C17 0.0134(4) 0.0201(6) 0.0257(6) 0.0011(4) 0.0046(4) -0.0020(5)
C18 0.0147(5) 0.0216(6) 0.0260(6) -0.0010(5) 0.0035(4) 0.0006(5)
C19 0.0178(5) 0.0190(6) 0.0208(6) -0.0002(5) 0.0013(4) -0.0014(4)
C20 0.0175(5) 0.0210(6) 0.0233(6) 0.0027(5) 0.0056(4) -0.0029(5)
C21 0.0157(5) 0.0204(6) 0.0231(6) 0.0004(5) 0.0063(4) -0.0028(5)
C22 0.0270(7) 0.0204(6) 0.0372(8) 0.0041(6) 0.0069(6) 0.0013(6)

loop_
_atom_site_type_symbol
_atom_site_label
_atom_site_fract_x
_atom_site_fract_y
_atom_site_fract_z
_atom_site_U_iso_or_equiv
_atom_site_thermal_displace_type
_atom_site_calc_flag
_atom_site_refinement_flags
_atom_site_occupancy
_atom_site_disorder_assembly
_atom_site_disorder_group
Cl Cl1 0.37871(8) 1.01738(2) 0.70470(3) 0.04300(10) Uani d . 1.000 . .
O O1 0.95577(17) 0.64289(6) 0.55371(7) 0.0251(3) Uani d . 1.000 . .
O O2 0.74828(16) 0.75343(5) 0.65041(6) 0.0193(2) Uani d . 1.000 . .
O O3 0.5101(3) 0.65839(9) 0.99331(8) 0.0549(6) Uani d . 1.000 . .
O O4 0.1603(3) 0.67723(9) 0.95892(8) 0.0507(5) Uani d . 1.000 . .
O O5 0.54345(18) 0.33051(5) 0.59384(7) 0.0258(3) Uani d . 1.000 . .
N N1 0.62898(18) 0.60647(6) 0.60078(7) 0.0175(3) Uani d . 1.000 . .
N N2 0.3499(3) 0.66717(8) 0.94411(8) 0.0341(4) Uani d . 1.000 . .
C C1 0.7794(2) 0.65032(7) 0.57845(8) 0.0184(3) Uani d . 1.000 . .
C C2 0.6374(2) 0.71011(7) 0.59484(8) 0.0176(3) Uani d . 1.000 . .
C C3 0.4744(2) 0.65738(7) 0.62320(8) 0.0170(3) Uani d . 1.000 . .
C C4 0.6499(2) 0.81410(7) 0.66070(8) 0.0175(3) Uani d . 1.000 . .
C C5 0.7820(2) 0.86043(7) 0.70490(8) 0.0222(3) Uani d . 1.000 . .
C C6 0.6991(3) 0.92302(8) 0.71847(9) 0.0258(4) Uani d . 1.000 . .
C C7 0.4823(3) 0.93834(8) 0.68819(10) 0.0266(4) Uani d . 1.000 . .
C C8 0.3492(2) 0.89266(8) 0.64457(10) 0.0263(4) Uani d . 1.000 . .
C C9 0.4332(2) 0.82983(7) 0.63096(9) 0.0224(3) Uani d . 1.000 . .
C C10 0.4462(2) 0.65906(7) 0.70792(7) 0.0165(3) Uani d . 1.000 . .
C C11 0.2574(2) 0.68941(7) 0.72993(8) 0.0202(3) Uani d . 1.000 . .
C C12 0.2254(2) 0.69232(8) 0.80772(8) 0.0229(4) Uani d . 1.000 . .
C C13 0.3852(3) 0.66479(7) 0.86185(8) 0.0223(3) Uani d . 1.000 . .
C C14 0.5750(3) 0.63433(8) 0.84242(8) 0.0232(3) Uani d . 1.000 . .
C C15 0.6038(2) 0.63173(7) 0.76442(8) 0.0202(3) Uani d . 1.000 . .
C C16 0.6116(2) 0.53648(7) 0.59893(7) 0.0166(3) Uani d . 1.000 . .
C C17 0.4208(2) 0.50585(7) 0.61868(8) 0.0196(3) Uani d . 1.000 . .
C C18 0.4028(2) 0.43687(7) 0.61633(8) 0.0207(3) Uani d . 1.000 . .
C C19 0.5751(2) 0.39828(7) 0.59468(8) 0.0193(3) Uani d . 1.000 . .
C C20 0.7656(2) 0.42899(7) 0.57502(8) 0.0203(3) Uani d . 1.000 . .
C C21 0.7837(2) 0.49782(7) 0.57686(8) 0.0194(3) Uani d . 1.000 . .
C C22 0.7363(3) 0.29027(8) 0.59211(10) 0.0280(4) Uani d . 1.000 . .
H H2A 0.57270 0.73370 0.54650 0.0210 Uiso c R 1.000 . .
H H3A 0.32890 0.65630 0.58920 0.0200 Uiso c R 1.000 . .
H H5A 0.92920 0.84910 0.72580 0.0270 Uiso c R 1.000 . .
H H6A 0.78900 0.95500 0.74800 0.0310 Uiso c R 1.000 . .
H H8A 0.20170 0.90400 0.62410 0.0320 Uiso c R 1.000 . .
H H9A 0.34280 0.79790 0.60150 0.0270 Uiso c R 1.000 . .
H H11A 0.15010 0.70820 0.69150 0.0240 Uiso c R 1.000 . .
H H12A 0.09710 0.71270 0.82310 0.0270 Uiso c R 1.000 . .
H H14A 0.68190 0.61580 0.88120 0.0280 Uiso c R 1.000 . .
H H15A 0.73230 0.61110 0.74950 0.0240 Uiso c R 1.000 . .
H H17A 0.30350 0.53210 0.63370 0.0230 Uiso c R 1.000 . .
H H18A 0.27280 0.41600 0.62950 0.0250 Uiso c R 1.000 . .
H H20A 0.88320 0.40270 0.56030 0.0240 Uiso c R 1.000 . .
H H21A 0.91320 0.51870 0.56310 0.0230 Uiso c R 1.000 . .
H H22A 0.69550 0.24320 0.59390 0.0420 Uiso c R 1.000 . .
H H22B 0.84530 0.30090 0.63700 0.0420 Uiso c R 1.000 . .
H H22C 0.80030 0.29910 0.54420 0.0420 Uiso c R 1.000 . .

loop_
_atom_type_symbol
_atom_type_description
_atom_type_scat_dispersion_real
_atom_type_scat_dispersion_imag
_atom_type_scat_source
C C 0.0033 0.0016 ' International Tables Vol C Tables 4.2.6.8 and 6.1.1.4'
H H 0.0000 0.0000 ' International Tables Vol C Tables 4.2.6.8 and 6.1.1.4'
Cl Cl 0.1484 0.1585 ' International Tables Vol C Tables 4.2.6.8 and 6.1.1.4'
N N 0.0061 0.0033 ' International Tables Vol C Tables 4.2.6.8 and 6.1.1.4'
O O 0.0106 0.0060 ' International Tables Vol C Tables 4.2.6.8 and 6.1.1.4'

loop_
_geom_angle_atom_site_label_1
_geom_angle_atom_site_label_2
_geom_angle_atom_site_label_3
_geom_angle_site_symmetry_1
_geom_angle_site_symmetry_2
_geom_angle_site_symmetry_3
_geom_angle
_geom_angle_publ_flag
C2 O2 C4 . . . 117.25(10) no
C19 O5 C22 . . . 116.49(11) no
C1 N1 C3 . . . 95.86(11) no
C1 N1 C16 . . . 133.57(12) no
C3 N1 C16 . . . 130.43(11) no
O3 N2 O4 . . . 124.14(15) no
O3 N2 C13 . . . 118.06(17) no
O4 N2 C13 . . . 117.79(15) no
O1 C1 N1 . . . 132.67(14) no
O1 C1 C2 . . . 135.15(13) no
N1 C1 C2 . . . 92.17(10) no
O2 C2 C1 . . . 112.44(10) no
O2 C2 C3 . . . 117.87(11) no
C1 C2 C3 . . . 85.64(10) no
N1 C3 C2 . . . 86.24(9) no
N1 C3 C10 . . . 115.54(11) no
C2 C3 C10 . . . 116.60(11) no
O2 C4 C5 . . . 115.60(11) no
O2 C4 C9 . . . 124.03(12) no
C5 C4 C9 . . . 120.36(13) no
C4 C5 C6 . . . 120.17(13) no
C5 C6 C7 . . . 119.00(15) no
Cl1 C7 C6 . . . 118.97(13) no
Cl1 C7 C8 . . . 119.66(13) no
C6 C7 C8 . . . 121.37(15) no
C7 C8 C9 . . . 119.47(13) no
C4 C9 C8 . . . 119.62(13) no
C3 C10 C11 . . . 118.66(11) no
C3 C10 C15 . . . 121.71(11) no
C11 C10 C15 . . . 119.63(12) no
C10 C11 C12 . . . 120.50(12) no
C11 C12 C13 . . . 118.11(13) no
N2 C13 C12 . . . 118.08(15) no
N2 C13 C14 . . . 118.74(14) no
C12 C13 C14 . . . 123.17(13) no
C13 C14 C15 . . . 117.90(14) no
C10 C15 C14 . . . 120.69(13) no
N1 C16 C17 . . . 119.76(12) no
N1 C16 C21 . . . 120.26(11) no
C17 C16 C21 . . . 119.99(13) no
C16 C17 C18 . . . 119.81(12) no
C17 C18 C19 . . . 120.19(12) no
O5 C19 C18 . . . 116.37(12) no
O5 C19 C20 . . . 123.73(12) no
C18 C19 C20 . . . 119.90(13) no
C19 C20 C21 . . . 120.10(12) no
C16 C21 C20 . . . 120.02(12) no
O2 C2 H2A . . . 113.00 no
C1 C2 H2A . . . 113.00 no
C3 C2 H2A . . . 113.00 no
N1 C3 H3A . . . 112.00 no
C2 C3 H3A . . . 112.00 no
C10 C3 H3A . . . 112.00 no
C4 C5 H5A . . . 120.00 no
C6 C5 H5A . . . 120.00 no
C5 C6 H6A . . . 121.00 no
C7 C6 H6A . . . 120.00 no
C7 C8 H8A . . . 120.00 no
C9 C8 H8A . . . 120.00 no
C4 C9 H9A . . . 120.00 no
C8 C9 H9A . . . 120.00 no
C10 C11 H11A . . . 120.00 no
C12 C11 H11A . . . 120.00 no
C11 C12 H12A . . . 121.00 no
C13 C12 H12A . . . 121.00 no
C13 C14 H14A . . . 121.00 no
C15 C14 H14A . . . 121.00 no
C10 C15 H15A . . . 120.00 no
C14 C15 H15A . . . 120.00 no
C16 C17 H17A . . . 120.00 no
C18 C17 H17A . . . 120.00 no
C17 C18 H18A . . . 120.00 no
C19 C18 H18A . . . 120.00 no
C19 C20 H20A . . . 120.00 no
C21 C20 H20A . . . 120.00 no
C16 C21 H21A . . . 120.00 no
C20 C21 H21A . . . 120.00 no
O5 C22 H22A . . . 109.00 no
O5 C22 H22B . . . 109.00 no
O5 C22 H22C . . . 109.00 no
H22A C22 H22B . . . 109.00 no
H22A C22 H22C . . . 109.00 no
H22B C22 H22C . . . 110.00 no

loop_
_geom_bond_atom_site_label_1
_geom_bond_atom_site_label_2
_geom_bond_site_symmetry_1
_geom_bond_site_symmetry_2
_geom_bond_distance
_geom_bond_publ_flag
Cl1 C7 . . 1.7456(17) no
O1 C1 . . 1.2160(16) no
O2 C2 . . 1.4061(17) no
O2 C4 . . 1.3795(17) no
O3 N2 . . 1.224(2) no
O4 N2 . . 1.231(3) no
O5 C19 . . 1.3746(17) no
O5 C22 . . 1.429(2) no
N1 C1 . . 1.3625(18) no
N1 C3 . . 1.4756(18) no
N1 C16 . . 1.4098(19) no
N2 C13 . . 1.474(2) no
C1 C2 . . 1.5277(19) no
C2 C3 . . 1.5733(19) no
C3 C10 . . 1.5048(18) no
C4 C5 . . 1.3940(19) no
C4 C9 . . 1.3894(18) no
C5 C6 . . 1.386(2) no
C6 C7 . . 1.391(3) no
C7 C8 . . 1.384(2) no
C8 C9 . . 1.393(2) no
C10 C11 . . 1.3971(18) no
C10 C15 . . 1.3938(18) no
C11 C12 . . 1.3920(19) no
C12 C13 . . 1.379(2) no
C13 C14 . . 1.387(2) no
C14 C15 . . 1.390(2) no
C16 C17 . . 1.3957(18) no
C16 C21 . . 1.3968(18) no
C17 C18 . . 1.390(2) no
C18 C19 . . 1.3943(18) no
C19 C20 . . 1.3942(18) no
C20 C21 . . 1.387(2) no
C2 H2A . . 1.0000 no
C3 H3A . . 1.0000 no
C5 H5A . . 0.9500 no
C6 H6A . . 0.9500 no
C8 H8A . . 0.9500 no
C9 H9A . . 0.9500 no
C11 H11A . . 0.9500 no
C12 H12A . . 0.9500 no
C14 H14A . . 0.9500 no
C15 H15A . . 0.9500 no
C17 H17A . . 0.9500 no
C18 H18A . . 0.9500 no
C20 H20A . . 0.9500 no
C21 H21A . . 0.9500 no
C22 H22A . . 0.9800 no
C22 H22B . . 0.9800 no
C22 H22C . . 0.9800 no

loop_
_geom_hbond_atom_site_label_D
_geom_hbond_atom_site_label_H
_geom_hbond_atom_site_label_A
_geom_hbond_site_symmetry_A
_geom_hbond_distance_DH
_geom_hbond_distance_HA
_geom_hbond_distance_DA
_geom_hbond_angle_DHA
_geom_hbond_publ_flag
C2 H2A O4 4_564 1.00 2.45 3.287(2) 141 yes
C3 H3A O1 1_455 1.00 2.29 3.2439(17) 159 yes
C15 H15A N1 . 0.95 2.58 2.9127(18) 101 no
C20 H20A O1 3_766 0.95 2.50 3.3086(18) 144 yes
C21 H21A O1 . 0.95 2.52 3.1397(18) 123 yes
C6 H6A Cg4 2_656 0.95 2.71 3.4145(17) 131 yes

loop_
_geom_torsion_atom_site_label_1
_geom_torsion_atom_site_label_2
_geom_torsion_atom_site_label_3
_geom_torsion_atom_site_label_4
_geom_torsion_site_symmetry_1
_geom_torsion_site_symmetry_2
_geom_torsion_site_symmetry_3
_geom_torsion_site_symmetry_4
_geom_torsion
_geom_torsion_publ_flag
C4 O2 C2 C1 . . . . 170.01(11) no
C4 O2 C2 C3 . . . . -92.79(14) no
C2 O2 C4 C5 . . . . -168.40(12) no
C2 O2 C4 C9 . . . . 12.45(19) no
C22 O5 C19 C18 . . . . -163.97(13) no
C22 O5 C19 C20 . . . . 16.4(2) no
C3 N1 C1 O1 . . . . 178.91(16) no
C3 N1 C1 C2 . . . . -2.36(11) no
C16 N1 C1 O1 . . . . -5.2(3) no
C16 N1 C1 C2 . . . . 173.55(14) no
C1 N1 C3 C2 . . . . 2.30(11) no
C1 N1 C3 C10 . . . . -115.47(12) no
C16 N1 C3 C2 . . . . -173.81(13) no
C16 N1 C3 C10 . . . . 68.42(18) no
C1 N1 C16 C17 . . . . -172.79(14) no
C1 N1 C16 C21 . . . . 6.7(2) no
C3 N1 C16 C17 . . . . 1.9(2) no
C3 N1 C16 C21 . . . . -178.63(13) no
O3 N2 C13 C12 . . . . -162.24(17) no
O3 N2 C13 C14 . . . . 18.6(2) no
O4 N2 C13 C12 . . . . 18.5(2) no
O4 N2 C13 C14 . . . . -160.65(17) no
O1 C1 C2 O2 . . . . -60.7(2) no
O1 C1 C2 C3 . . . . -179.12(17) no
N1 C1 C2 O2 . . . . 120.62(12) no
N1 C1 C2 C3 . . . . 2.21(10) no
O2 C2 C3 N1 . . . . -115.16(12) no
O2 C2 C3 C10 . . . . 1.60(17) no
C1 C2 C3 N1 . . . . -2.04(9) no
C1 C2 C3 C10 . . . . 114.72(12) no
N1 C3 C10 C11 . . . . -159.77(12) no
N1 C3 C10 C15 . . . . 20.76(18) no
C2 C3 C10 C11 . . . . 101.14(14) no
C2 C3 C10 C15 . . . . -78.33(17) no
O2 C4 C5 C6 . . . . 179.78(13) no
C9 C4 C5 C6 . . . . -1.0(2) no
O2 C4 C9 C8 . . . . -179.94(13) no
C5 C4 C9 C8 . . . . 1.0(2) no
C4 C5 C6 C7 . . . . 0.8(2) no
C5 C6 C7 Cl1 . . . . -179.53(12) no
C5 C6 C7 C8 . . . . -0.5(2) no
Cl1 C7 C8 C9 . . . . 179.44(12) no
C6 C7 C8 C9 . . . . 0.4(3) no
C7 C8 C9 C4 . . . . -0.6(2) no
C3 C10 C11 C12 . . . . -179.70(13) no
C15 C10 C11 C12 . . . . -0.2(2) no
C3 C10 C15 C14 . . . . 179.50(13) no
C11 C10 C15 C14 . . . . 0.0(2) no
C10 C11 C12 C13 . . . . 0.3(2) no
C11 C12 C13 N2 . . . . -179.27(14) no
C11 C12 C13 C14 . . . . -0.2(2) no
N2 C13 C14 C15 . . . . 179.09(14) no
C12 C13 C14 C15 . . . . 0.0(2) no
C13 C14 C15 C10 . . . . 0.1(2) no
N1 C16 C17 C18 . . . . 179.53(12) no
C21 C16 C17 C18 . . . . 0.0(2) no
N1 C16 C21 C20 . . . . -179.90(12) no
C17 C16 C21 C20 . . . . -0.4(2) no
C16 C17 C18 C19 . . . . 0.3(2) no
C17 C18 C19 O5 . . . . -179.93(13) no
C17 C18 C19 C20 . . . . -0.3(2) no
O5 C19 C20 C21 . . . . 179.54(13) no
C18 C19 C20 C21 . . . . -0.1(2) no
C19 C20 C21 C16 . . . . 0.4(2) no
